data_7049931
loop_
_publ_author_name
'Fan, Xiao-Meng'
'Li, Jing-Yu'
'Wang, Lin-Lin'
'Zhou, Zi-Qin'
'Tian, Yu-Chen'
'Yang, Jian-Hui'
'Liu, Bin'

_publ_section_title
;
 Alkali counterions tune diruthenium(iii,iii)-based ferrimagnetic chain
 structured antiferromagnets exhibiting step-like hysteresis loops.
;
_journal_issue 23
_journal_name_full 'Dalton transactions (Cambridge, England : 2003)'
_journal_page_first 8039
_journal_page_last 8043
_journal_paper_doi 10.1039/c9dt01295h
_journal_volume 48
_journal_year 2019
_chemical_formula_moiety 'Cu H14 O22 P4 Ru2, 2(H2 O), 2(K)'
_chemical_formula_sum 'Cu H18 K2 O24 P4 Ru2'
_chemical_formula_weight 869.90
_space_group_crystal_system triclinic
_space_group_IT_number 2
_space_group_name_Hall '-P 1'
_space_group_name_H-M_alt 'P -1'
_symmetry_space_group_name_Hall '-P 1'
_symmetry_space_group_name_H-M 'P -1'
_atom_sites_solution_hydrogens difmap
_audit_creation_method SHELXL-2018/3
_audit_update_record
;
2019-04-29 deposited with the CCDC.    2019-04-30 downloaded from the CCDC.
;
_cell_angle_alpha 87.824(2)
_cell_angle_beta 76.102(2)
_cell_angle_gamma 64.533(2)
_cell_formula_units_Z 1
_cell_length_a 7.7337(12)
_cell_length_b 8.4478(13)
_cell_length_c 9.1576(14)
_cell_measurement_reflns_used 2500
_cell_measurement_temperature 296(2)
_cell_measurement_theta_max 27.15
_cell_measurement_theta_min 2.68
_cell_volume 522.89(14)
_computing_cell_refinement 'Bruker SAINT'
_computing_data_collection 'Bruker APEX2'
_computing_data_reduction 'Bruker SAINT'
_computing_molecular_graphics 'Bruker SHELXTL'
_computing_publication_material 'Bruker SHELXTL'
_computing_structure_refinement 'SHELXL-2018/3 (Sheldrick, 2018)'
_computing_structure_solution 'SHELXS-97 (Sheldrick, 2008)'
_diffrn_ambient_temperature 296(2)
_diffrn_measured_fraction_theta_full 0.988
_diffrn_measured_fraction_theta_max 0.931
_diffrn_measurement_device_type 'Bruker APEX-II CCD'
_diffrn_measurement_method '\f and \w scans'
_diffrn_radiation_type MoK\a
_diffrn_radiation_wavelength 0.71073
_diffrn_reflns_av_R_equivalents 0.0319
_diffrn_reflns_av_unetI/netI 0.0505
_diffrn_reflns_Laue_measured_fraction_full 0.988
_diffrn_reflns_Laue_measured_fraction_max 0.931
_diffrn_reflns_limit_h_max 9
_diffrn_reflns_limit_h_min -9
_diffrn_reflns_limit_k_max 10
_diffrn_reflns_limit_k_min -10
_diffrn_reflns_limit_l_max 11
_diffrn_reflns_limit_l_min -5
_diffrn_reflns_number 2956
_diffrn_reflns_point_group_measured_fraction_full 0.988
_diffrn_reflns_point_group_measured_fraction_max 0.931
_diffrn_reflns_theta_full 25.242
_diffrn_reflns_theta_max 27.157
_diffrn_reflns_theta_min 2.297
_exptl_absorpt_coefficient_mu 3.250
_exptl_absorpt_correction_T_max 0.783
_exptl_absorpt_correction_T_min 0.732
_exptl_absorpt_correction_type multi-scan
_exptl_absorpt_process_details sadabs
_exptl_crystal_colour brown
_exptl_crystal_density_diffrn 2.763
_exptl_crystal_description block
_exptl_crystal_F_000 425
_exptl_crystal_size_max 0.300
_exptl_crystal_size_mid 0.280
_exptl_crystal_size_min 0.220
_refine_diff_density_max 0.966
_refine_diff_density_min -1.111
_refine_diff_density_rms 0.144
_refine_ls_extinction_coef 0.024(2)
_refine_ls_extinction_expression Fc^*^=kFc[1+0.001xFc^2^\l^3^/sin(2\q)]^-1/4^
_refine_ls_extinction_method 'SHELXL-2018/3 (Sheldrick 2018)'
_refine_ls_goodness_of_fit_ref 1.083
_refine_ls_hydrogen_treatment mixed
_refine_ls_matrix_type full
_refine_ls_number_parameters 156
_refine_ls_number_reflns 2153
_refine_ls_number_restraints 1
_refine_ls_restrained_S_all 1.083
_refine_ls_R_factor_all 0.0316
_refine_ls_R_factor_gt 0.0310
_refine_ls_shift/su_max 0.001
_refine_ls_shift/su_mean 0.000
_refine_ls_structure_factor_coef Fsqd
_refine_ls_weighting_details 'w=1/[\s^2^(Fo^2^)+(0.0371P)^2^+0.8101P] where P=(Fo^2^+2Fc^2^)/3'
_refine_ls_weighting_scheme calc
_refine_ls_wR_factor_gt 0.0847
_refine_ls_wR_factor_ref 0.0852
_reflns_Friedel_coverage 0.000
_reflns_number_gt 2079
_reflns_number_total 2153
_reflns_threshold_expression 'I > 2\s(I)'
_cod_data_source_file c9dt01295h2.cif
_cod_data_source_block xb1008_0m
_cod_depositor_comments 'Adding full bibliography for 7049930--7049933.cif.'
_cod_database_code 7049931
_shelx_shelxl_version_number 2018/3
_shelx_space_group_comment
;
The symmetry employed for this shelxl refinement is uniquely defined
by the following loop, which should always be used as a source of
symmetry information in preference to the above space-group names.
They are only intended as comments.
;
_shelx_estimated_absorpt_t_min 0.442
_shelx_estimated_absorpt_t_max 0.535

loop_
_space_group_symop_operation_xyz
'x, y, z'
'-x, -y, -z'

loop_
_atom_site_label
_atom_site_type_symbol
_atom_site_fract_x
_atom_site_fract_y
_atom_site_fract_z
_atom_site_U_iso_or_equiv
_atom_site_adp_type
_atom_site_occupancy
_atom_site_site_symmetry_order
_atom_site_calc_flag
_atom_site_refinement_flags_posn
_atom_site_refinement_flags_adp
_atom_site_refinement_flags_occupancy
Ru1 Ru 0.39793(4) 0.07444(3) 0.91921(3) 0.01160(14) Uani 1 1 d . . .
Cu1 Cu 1.000000 0.000000 0.500000 0.01682(18) Uani 1 2 d S . P
K1 K 1.17253(15) -0.31375(15) 0.83626(13) 0.0415(3) Uani 1 1 d . . .
P1 P 0.78591(13) 0.11767(12) 0.84467(9) 0.0136(2) Uani 1 1 d . . .
P2 P 0.30558(14) 0.30638(12) 1.20566(10) 0.0167(2) Uani 1 1 d . . .
O1 O 0.7901(4) 0.0261(3) 0.9963(3) 0.0165(5) Uani 1 1 d . . .
O2 O 0.5724(4) 0.1837(3) 0.8225(3) 0.0173(5) Uani 1 1 d . . .
O3 O 0.8283(4) 0.2757(3) 0.8564(3) 0.0196(5) Uani 1 1 d . . .
O4 O 0.9358(4) -0.0173(3) 0.7179(3) 0.0198(5) Uani 1 1 d . . .
O5 O 0.2346(4) 0.2822(3) 1.0666(3) 0.0200(5) Uani 1 1 d . . .
O6 O 0.4522(4) 0.1238(3) 1.2407(3) 0.0197(5) Uani 1 1 d . . .
O7 O 0.1345(5) 0.4000(4) 1.3359(3) 0.0320(7) Uani 1 1 d . . .
O8 O 0.4333(4) 0.4108(4) 1.1600(3) 0.0243(6) Uani 1 1 d D . .
O9 O 0.2102(4) 0.2042(4) 0.7553(3) 0.0243(6) Uani 1 1 d . . .
H9B H 0.090947 0.224250 0.795721 0.036 Uiso 1 1 d R U .
H9C H 0.216377 0.300580 0.733361 0.036 Uiso 1 1 d R U .
O10 O 1.0814(5) -0.2662(4) 0.4823(3) 0.0324(7) Uani 1 1 d . . .
H10A H 0.981928 -0.283395 0.478673 0.049 Uiso 1 1 d R U .
H10B H 1.172418 -0.312495 0.402273 0.049 Uiso 1 1 d R U .
O11 O 1.3193(5) -0.0555(5) 0.5025(3) 0.0397(8) Uani 1 1 d . . .
H11A H 1.326112 0.041493 0.509995 0.060 Uiso 1 1 d R U .
H11B H 1.349842 -0.114037 0.577425 0.060 Uiso 1 1 d R U .
O12 O 1.3560(6) -0.5826(5) 0.6002(5) 0.0533(10) Uani 1 1 d . . .
H12A H 1.443606 -0.672477 0.627456 0.080 Uiso 1 1 d R U .
H12B H 1.409926 -0.546647 0.522466 0.080 Uiso 1 1 d R U .
H1 H 0.363(8) 0.518(3) 1.152(7) 0.056(18) Uiso 1 1 d D . .

loop_
_atom_site_aniso_label
_atom_site_aniso_U_11
_atom_site_aniso_U_22
_atom_site_aniso_U_33
_atom_site_aniso_U_23
_atom_site_aniso_U_13
_atom_site_aniso_U_12
Ru1 0.01170(19) 0.01090(19) 0.01140(18) 0.00118(11) -0.00330(11) -0.00397(13)
Cu1 0.0173(3) 0.0172(3) 0.0131(3) 0.0005(2) -0.0023(2) -0.0057(3)
K1 0.0299(5) 0.0423(6) 0.0448(6) -0.0042(5) -0.0148(4) -0.0053(5)
P1 0.0136(4) 0.0132(4) 0.0136(4) 0.0013(3) -0.0024(3) -0.0059(4)
P2 0.0175(5) 0.0125(5) 0.0165(4) -0.0032(3) -0.0003(3) -0.0049(4)
O1 0.0177(13) 0.0196(13) 0.0140(12) 0.0030(10) -0.0049(9) -0.0093(11)
O2 0.0182(13) 0.0176(13) 0.0179(12) 0.0070(10) -0.0070(10) -0.0085(11)
O3 0.0177(13) 0.0149(13) 0.0263(14) 0.0024(10) -0.0051(10) -0.0075(11)
O4 0.0214(13) 0.0181(13) 0.0150(12) 0.0004(10) -0.0011(10) -0.0058(11)
O5 0.0162(13) 0.0146(13) 0.0242(13) -0.0017(10) -0.0059(10) -0.0014(10)
O6 0.0250(14) 0.0166(13) 0.0149(12) -0.0008(10) -0.0058(10) -0.0061(11)
O7 0.0343(17) 0.0220(15) 0.0266(15) -0.0098(12) 0.0098(12) -0.0082(13)
O8 0.0219(14) 0.0149(14) 0.0361(16) 0.0020(11) -0.0068(12) -0.0082(12)
O9 0.0179(13) 0.0284(15) 0.0287(14) 0.0116(12) -0.0110(11) -0.0101(12)
O10 0.0420(18) 0.0380(18) 0.0201(14) -0.0023(12) -0.0013(12) -0.0230(15)
O11 0.052(2) 0.055(2) 0.0239(15) -0.0014(14) -0.0078(14) -0.0349(19)
O12 0.048(2) 0.043(2) 0.053(2) 0.0231(18) -0.0031(17) -0.0107(18)

loop_
_atom_type_symbol
_atom_type_description
_atom_type_scat_dispersion_real
_atom_type_scat_dispersion_imag
_atom_type_scat_source
Cu Cu 0.3201 1.2651 'International Tables Vol C Tables 4.2.6.8 and 6.1.1.4'
O O 0.0106 0.0060 'International Tables Vol C Tables 4.2.6.8 and 6.1.1.4'
Ru Ru -1.2594 0.8363 'International Tables Vol C Tables 4.2.6.8 and 6.1.1.4'
P P 0.1023 0.0942 'International Tables Vol C Tables 4.2.6.8 and 6.1.1.4'
K K 0.2009 0.2494 'International Tables Vol C Tables 4.2.6.8 and 6.1.1.4'
H H 0.0000 0.0000 'International Tables Vol C Tables 4.2.6.8 and 6.1.1.4'

loop_
_geom_angle_atom_site_label_1
_geom_angle_atom_site_label_2
_geom_angle_atom_site_label_3
_geom_angle
_geom_angle_site_symmetry_1
_geom_angle_site_symmetry_3
O2 Ru1 O1 175.21(9) . 2_657
O2 Ru1 O5 90.99(11) . .
O1 Ru1 O5 89.18(11) 2_657 .
O2 Ru1 O6 88.73(11) . 2_657
O1 Ru1 O6 90.70(11) 2_657 2_657
O5 Ru1 O6 175.19(10) . 2_657
O2 Ru1 O9 87.76(10) . .
O1 Ru1 O9 87.45(10) 2_657 .
O5 Ru1 O9 90.24(11) . .
O6 Ru1 O9 84.94(11) 2_657 .
O2 Ru1 Ru1 92.55(7) . 2_657
O1 Ru1 Ru1 92.23(7) 2_657 2_657
O5 Ru1 Ru1 92.85(8) . 2_657
O6 Ru1 Ru1 91.96(8) 2_657 2_657
O9 Ru1 Ru1 176.88(8) . 2_657
O2 Ru1 K1 128.37(8) . 2_657
O1 Ru1 K1 49.96(8) 2_657 2_657
O5 Ru1 K1 43.48(8) . 2_657
O6 Ru1 K1 134.36(8) 2_657 2_657
O9 Ru1 K1 72.87(7) . 2_657
Ru1 Ru1 K1 109.23(2) 2_657 2_657
O4 Cu1 O4 180.0 . 2_756
O4 Cu1 O10 85.96(11) . .
O4 Cu1 O10 94.04(11) 2_756 .
O4 Cu1 O10 94.04(11) . 2_756
O4 Cu1 O10 85.96(11) 2_756 2_756
O10 Cu1 O10 180.0 . 2_756
O4 Cu1 O11 90.26(11) . .
O4 Cu1 O11 89.74(11) 2_756 .
O10 Cu1 O11 90.01(13) . .
O10 Cu1 O11 89.99(13) 2_756 .
O4 Cu1 O11 89.74(11) . 2_756
O4 Cu1 O11 90.26(11) 2_756 2_756
O10 Cu1 O11 89.99(13) . 2_756
O10 Cu1 O11 90.01(13) 2_756 2_756
O11 Cu1 O11 180.0 . 2_756
O4 K1 O8 125.72(9) . 2_757
O4 K1 O12 106.09(10) . .
O8 K1 O12 81.80(11) 2_757 .
O4 K1 O3 116.31(8) . 2_757
O8 K1 O3 73.90(8) 2_757 2_757
O12 K1 O3 137.60(11) . 2_757
O4 K1 O5 73.10(8) . 2_657
O8 K1 O5 158.88(9) 2_757 2_657
O12 K1 O5 103.30(11) . 2_657
O3 K1 O5 89.44(8) 2_757 2_657
O4 K1 O1 79.18(8) . 2_757
O8 K1 O1 68.87(8) 2_757 2_757
O12 K1 O1 145.89(11) . 2_757
O3 K1 O1 50.13(7) 2_757 2_757
O5 K1 O1 110.35(8) 2_657 2_757
O4 K1 O1 49.20(7) . .
O8 K1 O1 128.23(8) 2_757 .
O12 K1 O1 147.66(10) . .
O3 K1 O1 70.77(7) 2_757 .
O5 K1 O1 53.88(7) 2_657 .
O1 K1 O1 59.50(8) 2_757 .
O4 K1 P1 100.11(6) . 2_757
O8 K1 P1 67.41(6) 2_757 2_757
O12 K1 P1 147.62(10) . 2_757
O3 K1 P1 24.31(5) 2_757 2_757
O5 K1 P1 102.26(6) 2_657 2_757
O1 K1 P1 25.98(5) 2_757 2_757
O1 K1 P1 64.71(5) . 2_757
O4 K1 P2 65.03(6) . 2_657
O8 K1 P2 165.10(7) 2_757 2_657
O12 K1 P2 85.12(9) . 2_657
O3 K1 P2 112.10(6) 2_757 2_657
O5 K1 P2 22.70(5) 2_657 2_657
O1 K1 P2 125.71(6) 2_757 2_657
O1 K1 P2 66.21(5) . 2_657
P1 K1 P2 123.73(4) 2_757 2_657
O4 K1 Ru1 65.39(6) . 2_657
O8 K1 Ru1 144.63(7) 2_757 2_657
O12 K1 Ru1 130.56(9) . 2_657
O3 K1 Ru1 71.72(6) 2_757 2_657
O5 K1 Ru1 27.58(5) 2_657 2_657
O1 K1 Ru1 82.78(5) 2_757 2_657
O1 K1 Ru1 28.47(5) . 2_657
P1 K1 Ru1 77.80(3) 2_757 2_657
P2 K1 Ru1 46.15(2) 2_657 2_657
O3 P1 O4 112.60(15) . .
O3 P1 O2 108.56(14) . .
O4 P1 O2 110.71(15) . .
O3 P1 O1 109.35(15) . .
O4 P1 O1 108.20(14) . .
O2 P1 O1 107.29(14) . .
O3 P1 K1 50.43(11) . 2_757
O4 P1 K1 133.40(11) . 2_757
O2 P1 K1 115.86(10) . 2_757
O1 P1 K1 59.41(10) . 2_757
O7 P2 O6 113.30(17) . .
O7 P2 O5 110.90(17) . .
O6 P2 O5 108.59(14) . .
O7 P2 O8 110.91(17) . .
O6 P2 O8 104.40(15) . .
O5 P2 O8 108.45(16) . .
O7 P2 K1 66.48(14) . 2_657
O6 P2 K1 113.05(11) . 2_657
O5 P2 K1 47.18(10) . 2_657
O8 P2 K1 140.13(11) . 2_657
P1 O1 Ru1 121.40(14) . 2_657
P1 O1 K1 94.61(11) . 2_757
Ru1 O1 K1 123.84(11) 2_657 2_757
P1 O1 K1 91.45(11) . .
Ru1 O1 K1 101.57(10) 2_657 .
K1 O1 K1 120.50(8) 2_757 .
P1 O2 Ru1 121.42(14) . .
P1 O3 K1 105.26(13) . 2_757
P1 O4 Cu1 130.86(16) . .
P1 O4 K1 109.93(13) . .
Cu1 O4 K1 118.77(11) . .
P2 O5 Ru1 120.62(15) . .
P2 O5 K1 110.12(13) . 2_657
Ru1 O5 K1 108.94(11) . 2_657
P2 O6 Ru1 121.10(15) . 2_657
P2 O8 K1 129.56(15) . 2_757
P2 O8 H1 112(4) . .
K1 O8 H1 117(4) 2_757 .
Ru1 O9 H9B 109.3 . .
Ru1 O9 H9C 109.3 . .
H9B O9 H9C 109.5 . .
Cu1 O10 H10A 109.4 . .
Cu1 O10 H10B 109.4 . .
H10A O10 H10B 109.5 . .
Cu1 O11 H11A 109.2 . .
Cu1 O11 H11B 109.5 . .
H11A O11 H11B 109.5 . .
K1 O12 H12A 109.3 . .
K1 O12 H12B 109.4 . .
H12A O12 H12B 109.5 . .

loop_
_geom_bond_atom_site_label_1
_geom_bond_atom_site_label_2
_geom_bond_distance
_geom_bond_site_symmetry_2
Ru1 O2 1.972(3) .
Ru1 O1 1.976(3) 2_657
Ru1 O5 1.988(3) .
Ru1 O6 1.998(3) 2_657
Ru1 O9 2.262(3) .
Ru1 Ru1 2.3531(5) 2_657
Ru1 K1 4.0611(12) 2_657
Cu1 O4 1.953(2) .
Cu1 O4 1.953(2) 2_756
Cu1 O10 2.059(3) .
Cu1 O10 2.059(3) 2_756
Cu1 O11 2.312(3) .
Cu1 O11 2.312(3) 2_756
K1 O4 2.757(3) .
K1 O8 2.805(3) 2_757
K1 O12 2.824(4) .
K1 O3 2.843(3) 2_757
K1 O5 2.954(3) 2_657
K1 O1 3.073(3) 2_757
K1 O1 3.174(3) .
K1 P1 3.5583(14) 2_757
K1 P2 3.7821(15) 2_657
P1 O3 1.518(3) .
P1 O4 1.519(3) .
P1 O2 1.562(3) .
P1 O1 1.564(3) .
P2 O7 1.488(3) .
P2 O6 1.549(3) .
P2 O5 1.554(3) .
P2 O8 1.566(3) .
O8 H1 0.84(2) .
O9 H9B 0.8500 .
O9 H9C 0.8500 .
O10 H10A 0.8500 .
O10 H10B 0.8500 .
O11 H11A 0.8501 .
O11 H11B 0.8500 .
O12 H12A 0.8500 .
O12 H12B 0.8500 .
